data_1577394
loop_
_publ_author_name
'Li, Hai-Jun'
'Xi, Biying'
'Jing, Hui-Xian'
'Li, Xin'
'Jia, Hongnan'
'Fan, Manman'
'Zhu, Weiguo'
'Feng, Rui'
'Hao, Baorui'
'Li, Shi-Jun'
'Yu, Bing'
'Lan, Yu'
'Du, Jingzhen'

_publ_section_title
;
 Photo-Induced Terminal Alkyne Insertion into Arene Ring to Synthesize
 Boron-Doped Polycycles
;
_journal_name_full 'Chemical Science'
_journal_paper_doi 10.1039/D6SC02310J
_journal_year 2026
_chemical_formula_moiety 'C24 H25 B S'
_chemical_formula_sum 'C24 H25 B S'
_chemical_formula_weight 356.31
_space_group_crystal_system triclinic
_space_group_IT_number 2
_space_group_name_Hall '-P 1'
_space_group_name_H-M_alt 'P -1'
_atom_sites_solution_hydrogens geom
_atom_sites_solution_primary iterative
_audit_creation_date 2025-05-04
_audit_creation_method
;
Olex2 1.5
(compiled 2025.03.04 svn.red2d20d0 for OlexSys, GUI svn.r7188)
;
_audit_update_record
;
2025-06-05 deposited with the CCDC.	2026-06-11 downloaded from the CCDC.
;
_cell_angle_alpha 85.126(3)
_cell_angle_beta 80.824(3)
_cell_angle_gamma 66.849(4)
_cell_formula_units_Z 2
_cell_length_a 8.0595(3)
_cell_length_b 8.1715(3)
_cell_length_c 17.1081(6)
_cell_measurement_reflns_used 7443
_cell_measurement_temperature 150.00(10)
_cell_measurement_theta_max 28.9930
_cell_measurement_theta_min 2.4020
_cell_volume 1022.41(7)
_computing_cell_refinement 'CrysAlisPro 1.171.43.142a (Rigaku OD, 2024)'
_computing_data_collection 'CrysAlisPro system (CCD 43.142a 64-bit (release 17-10-2024))'
_computing_data_reduction 'CrysAlisPro 1.171.43.142a (Rigaku OD, 2024)'
_computing_molecular_graphics 'Olex2 1.5 (Dolomanov et al., 2009)'
_computing_publication_material 'Olex2 1.5 (Dolomanov et al., 2009)'
_computing_structure_refinement 'SHELXL 2019/3 (Sheldrick, 2015)'
_computing_structure_solution 'olex2.solve 1.5 (Bourhis et al., 2015)'
_diffrn_ambient_environment N~2~
_diffrn_ambient_temperature 150.00(10)
_diffrn_detector 'Hybrid Pixel Array Detector'
_diffrn_detector_area_resol_mean 10.0000
_diffrn_detector_type HyPix
_diffrn_measured_fraction_theta_full 0.998
_diffrn_measured_fraction_theta_max 0.962
_diffrn_measurement_details
;
List of Runs (angles in degrees, time in seconds):

  # Type    Start    End  Width  t~exp~   \w     \q     \k     \f   Frames
#--------------------------------------------------------------------------
  1  \w    -25.00  61.00   0.50    0.90    --  -20.24  19.00  60.00  172
  2  \w    -14.00  53.00   0.50    0.90    --  -20.24  19.00 -30.00  134
  3  \w    -38.00  30.00   0.50    0.90    --  -20.24  89.00-100.00  136
  4  \w    -25.00  10.00   0.50    0.90    --  -20.24  19.00-180.00   70
  5  \w     22.00  50.00   0.50    0.90    --  -20.24  19.00-180.00   56
  6  \w    -73.00  24.00   0.50    0.90    --   22.51 -19.00-180.00  194
  7  \w    -37.00  76.00   0.50    0.90    --   22.51 -89.00 143.00  226
  8  \w     67.00 104.00   0.50    0.90    --   22.51 178.00 120.00   74
  9  \w     -4.00  33.00   0.50    0.90    --   22.51  89.00-100.00   74
 10  \w    -28.00  11.00   0.50    0.90    --  -20.24 -89.00 143.00   78
 11  \w    -10.00  35.00   0.50    0.90    --  -20.24 -99.00   0.00   90
 12  \w     -8.00  18.00   0.50    0.90    --  -20.24 -99.00 -60.00   52
;
_diffrn_measurement_device 'four-circle diffractometer'
_diffrn_measurement_device_type 'XtaLAB Synergy R, HyPix'
_diffrn_measurement_method '\w scans'
_diffrn_orient_matrix_type 'CrysAlisPro convention (1999,Acta A55,543-557)'
_diffrn_orient_matrix_UB_11 0.0305116000
_diffrn_orient_matrix_UB_12 0.0095384000
_diffrn_orient_matrix_UB_13 0.0353635000
_diffrn_orient_matrix_UB_21 -0.0889251000
_diffrn_orient_matrix_UB_22 0.0608671000
_diffrn_orient_matrix_UB_23 0.0139135000
_diffrn_orient_matrix_UB_31 -0.0223538000
_diffrn_orient_matrix_UB_32 -0.0715665000
_diffrn_orient_matrix_UB_33 0.0179072000
_diffrn_radiation_monochromator mirror
_diffrn_radiation_probe x-ray
_diffrn_radiation_type 'Mo K\a'
_diffrn_radiation_wavelength 0.71073
_diffrn_reflns_av_R_equivalents 0.0294
_diffrn_reflns_av_unetI/netI 0.0387
_diffrn_reflns_Laue_measured_fraction_full 0.998
_diffrn_reflns_Laue_measured_fraction_max 0.962
_diffrn_reflns_limit_h_max 10
_diffrn_reflns_limit_h_min -10
_diffrn_reflns_limit_k_max 10
_diffrn_reflns_limit_k_min -10
_diffrn_reflns_limit_l_max 21
_diffrn_reflns_limit_l_min -22
_diffrn_reflns_number 11814
_diffrn_reflns_point_group_measured_fraction_full 0.998
_diffrn_reflns_point_group_measured_fraction_max 0.962
_diffrn_reflns_theta_full 25.242
_diffrn_reflns_theta_max 27.484
_diffrn_reflns_theta_min 2.413
_diffrn_source 'micro-focus sealed X-ray tube'
_diffrn_source_type 'Mova (Mo) X-ray Source'
_exptl_absorpt_coefficient_mu 0.162
_exptl_absorpt_correction_T_max 1.00000
_exptl_absorpt_correction_T_min 0.79839
_exptl_absorpt_correction_type multi-scan
_exptl_absorpt_process_details
;
CrysAlisPro 1.171.43.142a (Rigaku Oxford Diffraction, 2024)
Empirical absorption correction using spherical harmonics,
implemented in SCALE3 ABSPACK scaling algorithm.
;
_exptl_crystal_colour 'clear whiteish colourless'
_exptl_crystal_colour_lustre clear
_exptl_crystal_colour_modifier whiteish
_exptl_crystal_colour_primary colourless
_exptl_crystal_density_diffrn 1.157
_exptl_crystal_description block
_exptl_crystal_F_000 380
_exptl_crystal_size_max 0.1
_exptl_crystal_size_mid 0.1
_exptl_crystal_size_min 0.1
_refine_diff_density_max 0.421
_refine_diff_density_min -0.246
_refine_diff_density_rms 0.065
_refine_ls_extinction_method none
_refine_ls_goodness_of_fit_ref 1.067
_refine_ls_hydrogen_treatment constr
_refine_ls_matrix_type full
_refine_ls_number_parameters 241
_refine_ls_number_reflns 4529
_refine_ls_number_restraints 0
_refine_ls_restrained_S_all 1.067
_refine_ls_R_factor_all 0.0677
_refine_ls_R_factor_gt 0.0570
_refine_ls_shift/su_max 0.001
_refine_ls_shift/su_mean 0.000
_refine_ls_structure_factor_coef Fsqd
_refine_ls_weighting_details 'w=1/[\s^2^(Fo^2^)+(0.0917P)^2^+0.5211P] where P=(Fo^2^+2Fc^2^)/3'
_refine_ls_weighting_scheme calc
_refine_ls_wR_factor_gt 0.1638
_refine_ls_wR_factor_ref 0.1718
_reflns_Friedel_coverage 0.000
_reflns_number_gt 3694
_reflns_number_total 4529
_reflns_threshold_expression 'I > 2\s(I)'
_cod_data_source_file d6sc02310j2.cif
_cod_data_source_block jd44lhj3-1_auto
_cod_database_code 1577394
_shelx_shelxl_version_number 2019/3
_chemical_oxdiff_formula 'C H S B '
_shelx_space_group_comment
;
The symmetry employed for this shelxl refinement is uniquely defined
by the following loop, which should always be used as a source of
symmetry information in preference to the above space-group names.
They are only intended as comments.
;
_shelx_estimated_absorpt_t_max 0.984
_shelx_estimated_absorpt_t_min 0.984
_olex2_refinement_description
;
1. Fixed Uiso
 At 1.2 times of:
  All C(H) groups
 At 1.5 times of:
  All C(H,H,H) groups
2.a Aromatic/amide H refined with riding coordinates:
 C9(H9), C11(H11), C18(H18), C20(H20), C3(H3), C4(H4)
2.b Idealised Me refined as rotating group:
 C14(H14A,H14B,H14C), C22(H22A,H22B,H22C), C13(H13A,H13B,H13C), C24(H24A,H24B,
 H24C), C15(H15A,H15B,H15C), C23(H23A,H23B,H23C)
2.c :
 C6(H6)
;
_olex2_submission_special_instructions 'No special instructions were received'
_oxdiff_exptl_absorpt_empirical_details
;
Empirical correction (ABSPACK) includes:
- Absorption correction using spherical harmonics
- Frame scaling
;
_oxdiff_exptl_absorpt_empirical_full_max 1.283
_oxdiff_exptl_absorpt_empirical_full_min 0.752

loop_
_space_group_symop_operation_xyz
'x, y, z'
'-x, -y, -z'

loop_
_atom_site_label
_atom_site_type_symbol
_atom_site_fract_x
_atom_site_fract_y
_atom_site_fract_z
_atom_site_U_iso_or_equiv
_atom_site_adp_type
_atom_site_occupancy
_atom_site_site_symmetry_order
_atom_site_calc_flag
_atom_site_refinement_flags_posn
_atom_site_refinement_flags_adp
_atom_site_refinement_flags_occupancy
_atom_site_disorder_assembly
_atom_site_disorder_group
S1 S 0.56646(8) 0.25684(7) 0.33600(3) 0.03720(18) Uani 1 1 d . . . . .
C7 C 0.3488(2) 0.6942(2) 0.17991(11) 0.0239(4) Uani 1 1 d . . . . .
C16 C 0.2527(3) 0.6465(2) 0.34115(10) 0.0249(4) Uani 1 1 d . . . . .
C8 C 0.3256(3) 0.6145(3) 0.11478(11) 0.0260(4) Uani 1 1 d . . . . .
C5 C 0.7748(3) 0.4649(3) 0.15096(12) 0.0323(4) Uani 1 1 d . . . . .
C12 C 0.3380(3) 0.8718(3) 0.17013(11) 0.0283(4) Uani 1 1 d . . . . .
C21 C 0.0712(3) 0.6579(3) 0.34765(11) 0.0284(4) Uani 1 1 d . . . . .
C9 C 0.2891(3) 0.7108(3) 0.04407(11) 0.0298(4) Uani 1 1 d . . . . .
H9 H 0.271729 0.655583 0.001127 0.036 Uiso 1 1 calc R U . . .
C17 C 0.3102(3) 0.6834(3) 0.40920(11) 0.0289(4) Uani 1 1 d . . . . .
C11 C 0.3047(3) 0.9622(3) 0.09808(12) 0.0322(4) Uani 1 1 d . . . . .
H11 H 0.300391 1.080429 0.092128 0.039 Uiso 1 1 calc R U . . .
C19 C 0.0132(3) 0.7394(3) 0.48592(12) 0.0321(4) Uani 1 1 d . . . . .
C1 C 0.5624(3) 0.4194(3) 0.26310(11) 0.0280(4) Uani 1 1 d . . . . .
C10 C 0.2775(3) 0.8850(3) 0.03449(12) 0.0319(4) Uani 1 1 d . . . . .
C18 C 0.1889(3) 0.7310(3) 0.47947(11) 0.0326(4) Uani 1 1 d . . . . .
H18 H 0.228969 0.758240 0.524142 0.039 Uiso 1 1 calc R U . . .
C20 C -0.0439(3) 0.7016(3) 0.41951(12) 0.0320(4) Uani 1 1 d . . . . .
H20 H -0.164220 0.705522 0.423155 0.038 Uiso 1 1 calc R U . . .
C2 C 0.7289(3) 0.3621(3) 0.21413(12) 0.0320(4) Uani 1 1 d . . . . .
C14 C 0.3337(3) 0.4265(3) 0.11842(12) 0.0326(4) Uani 1 1 d . . . . .
H14A H 0.394790 0.361622 0.163347 0.049 Uiso 1 1 calc R U . . .
H14B H 0.401760 0.366771 0.069193 0.049 Uiso 1 1 calc R U . . .
H14C H 0.209699 0.428841 0.125102 0.049 Uiso 1 1 calc R U . . .
C22 C 0.4979(3) 0.6826(3) 0.40916(13) 0.0367(5) Uani 1 1 d . . . . .
H22A H 0.577878 0.623067 0.361881 0.055 Uiso 1 1 calc R U . . .
H22B H 0.547596 0.618792 0.456663 0.055 Uiso 1 1 calc R U . . .
H22C H 0.490044 0.805406 0.408905 0.055 Uiso 1 1 calc R U . . .
C3 C 0.8532(3) 0.1915(3) 0.23641(14) 0.0418(5) Uani 1 1 d . . . . .
H3 H 0.972761 0.134449 0.209266 0.050 Uiso 1 1 calc R U . . .
C13 C 0.3726(4) 0.9623(3) 0.23561(13) 0.0391(5) Uani 1 1 d . . . . .
H13A H 0.296882 0.951083 0.284970 0.059 Uiso 1 1 calc R U . . .
H13B H 0.342026 1.088540 0.221503 0.059 Uiso 1 1 calc R U . . .
H13C H 0.501433 0.905872 0.242847 0.059 Uiso 1 1 calc R U . . .
C24 C -0.0024(3) 0.6176(4) 0.27915(13) 0.0405(5) Uani 1 1 d . . . . .
H24A H 0.019561 0.688125 0.232380 0.061 Uiso 1 1 calc R U . . .
H24B H -0.133676 0.647881 0.292971 0.061 Uiso 1 1 calc R U . . .
H24C H 0.058959 0.490635 0.267601 0.061 Uiso 1 1 calc R U . . .
C15 C 0.2368(4) 0.9874(3) -0.04281(14) 0.0432(6) Uani 1 1 d . . . . .
H15A H 0.248722 0.905198 -0.083815 0.065 Uiso 1 1 calc R U . . .
H15B H 0.322986 1.045556 -0.058832 0.065 Uiso 1 1 calc R U . . .
H15C H 0.112286 1.077739 -0.035814 0.065 Uiso 1 1 calc R U . . .
B1 B 0.3873(3) 0.5896(3) 0.26125(12) 0.0246(4) Uani 1 1 d . . . . .
C23 C -0.1162(4) 0.7889(3) 0.56264(13) 0.0449(6) Uani 1 1 d . . . . .
H23A H -0.047143 0.781088 0.606041 0.067 Uiso 1 1 calc R U . . .
H23B H -0.179301 0.706878 0.573705 0.067 Uiso 1 1 calc R U . . .
H23C H -0.205732 0.910906 0.557818 0.067 Uiso 1 1 calc R U . . .
C6 C 0.8291(4) 0.5457(4) 0.09692(15) 0.0469(6) Uani 1 1 d . . . . .
H6 H 0.871520 0.608906 0.054689 0.056 Uiso 1 1 calc R U . . .
C4 C 0.7824(4) 0.1196(3) 0.30039(15) 0.0471(6) Uani 1 1 d . . . . .
H4 H 0.845640 0.005763 0.322906 0.057 Uiso 1 1 calc R U . . .

loop_
_atom_site_aniso_label
_atom_site_aniso_U_11
_atom_site_aniso_U_22
_atom_site_aniso_U_33
_atom_site_aniso_U_23
_atom_site_aniso_U_13
_atom_site_aniso_U_12
S1 0.0433(3) 0.0350(3) 0.0309(3) 0.0042(2) -0.0073(2) -0.0127(2)
C7 0.0206(9) 0.0255(9) 0.0250(9) -0.0019(7) -0.0003(7) -0.0089(7)
C16 0.0258(9) 0.0261(9) 0.0231(9) 0.0005(7) -0.0035(7) -0.0105(8)
C8 0.0248(9) 0.0287(10) 0.0251(9) -0.0020(7) -0.0016(7) -0.0113(8)
C5 0.0266(10) 0.0387(11) 0.0312(10) -0.0089(8) -0.0059(8) -0.0096(9)
C12 0.0266(10) 0.0274(10) 0.0300(10) -0.0025(7) -0.0011(7) -0.0101(8)
C21 0.0278(10) 0.0296(10) 0.0283(10) -0.0009(7) -0.0022(8) -0.0122(8)
C9 0.0295(10) 0.0352(11) 0.0256(9) -0.0022(7) -0.0039(8) -0.0129(9)
C17 0.0287(10) 0.0333(10) 0.0253(9) 0.0002(7) -0.0044(8) -0.0125(8)
C11 0.0342(11) 0.0264(10) 0.0359(11) 0.0033(8) -0.0025(8) -0.0132(9)
C19 0.0368(11) 0.0305(10) 0.0266(10) -0.0001(7) 0.0035(8) -0.0134(9)
C1 0.0289(10) 0.0313(10) 0.0244(9) -0.0015(7) -0.0067(7) -0.0108(8)
C10 0.0288(10) 0.0354(11) 0.0291(10) 0.0058(8) -0.0051(8) -0.0108(9)
C18 0.0390(12) 0.0364(11) 0.0232(9) -0.0011(8) -0.0050(8) -0.0150(9)
C20 0.0264(10) 0.0374(11) 0.0326(10) -0.0013(8) 0.0017(8) -0.0149(9)
C2 0.0287(10) 0.0376(11) 0.0286(10) -0.0073(8) -0.0050(8) -0.0100(9)
C14 0.0400(12) 0.0330(11) 0.0292(10) -0.0032(8) -0.0049(8) -0.0185(9)
C22 0.0338(11) 0.0499(13) 0.0312(11) -0.0063(9) -0.0076(8) -0.0193(10)
C3 0.0308(11) 0.0433(13) 0.0406(12) -0.0089(10) -0.0077(9) -0.0003(10)
C13 0.0536(14) 0.0346(11) 0.0356(11) -0.0021(9) -0.0085(10) -0.0230(11)
C24 0.0309(11) 0.0632(15) 0.0349(11) -0.0077(10) -0.0017(9) -0.0260(11)
C15 0.0482(14) 0.0434(13) 0.0364(12) 0.0124(9) -0.0119(10) -0.0164(11)
B1 0.0236(10) 0.0282(11) 0.0261(10) -0.0025(8) -0.0038(8) -0.0138(9)
C23 0.0498(14) 0.0483(14) 0.0309(11) -0.0041(9) 0.0109(10) -0.0184(12)
C6 0.0463(14) 0.0558(15) 0.0397(13) -0.0042(11) 0.0031(10) -0.0237(12)
C4 0.0498(15) 0.0348(12) 0.0437(13) -0.0006(10) -0.0148(11) 0.0008(11)

loop_
_atom_type_symbol
_atom_type_description
_atom_type_scat_dispersion_real
_atom_type_scat_dispersion_imag
_atom_type_scat_source
C C 0.0033 0.0016 'International Tables Vol C Tables 4.2.6.8 and 6.1.1.4'
H H 0.0000 0.0000 'International Tables Vol C Tables 4.2.6.8 and 6.1.1.4'
B B 0.0013 0.0007 'International Tables Vol C Tables 4.2.6.8 and 6.1.1.4'
S S 0.1246 0.1234 'International Tables Vol C Tables 4.2.6.8 and 6.1.1.4'

loop_
_geom_angle_atom_site_label_1
_geom_angle_atom_site_label_2
_geom_angle_atom_site_label_3
_geom_angle
_geom_angle_site_symmetry_1
_geom_angle_site_symmetry_3
_geom_angle_publ_flag
C4 S1 C1 93.03(11) . . ?
C8 C7 C12 117.93(17) . . ?
C8 C7 B1 121.47(16) . . ?
C12 C7 B1 120.60(16) . . ?
C21 C16 C17 117.59(17) . . ?
C21 C16 B1 121.00(16) . . ?
C17 C16 B1 121.39(17) . . ?
C7 C8 C14 122.56(17) . . ?
C9 C8 C7 120.21(17) . . ?
C9 C8 C14 117.21(17) . . ?
C6 C5 C2 174.7(2) . . ?
C7 C12 C13 120.94(17) . . ?
C11 C12 C7 120.03(18) . . ?
C11 C12 C13 118.94(18) . . ?
C16 C21 C24 121.81(17) . . ?
C20 C21 C16 120.32(18) . . ?
C20 C21 C24 117.84(18) . . ?
C8 C9 H9 119.0 . . ?
C10 C9 C8 121.97(18) . . ?
C10 C9 H9 119.0 . . ?
C16 C17 C22 122.76(17) . . ?
C18 C17 C16 120.17(18) . . ?
C18 C17 C22 117.01(17) . . ?
C12 C11 H11 119.0 . . ?
C10 C11 C12 122.00(18) . . ?
C10 C11 H11 119.0 . . ?
C18 C19 C20 118.11(18) . . ?
C18 C19 C23 121.5(2) . . ?
C20 C19 C23 120.3(2) . . ?
C2 C1 S1 108.77(15) . . ?
C2 C1 B1 132.07(19) . . ?
B1 C1 S1 119.14(14) . . ?
C9 C10 C11 117.83(18) . . ?
C9 C10 C15 121.0(2) . . ?
C11 C10 C15 121.16(19) . . ?
C17 C18 H18 119.0 . . ?
C19 C18 C17 122.07(18) . . ?
C19 C18 H18 119.0 . . ?
C21 C20 H20 119.1 . . ?
C19 C20 C21 121.72(19) . . ?
C19 C20 H20 119.1 . . ?
C5 C2 C3 122.7(2) . . ?
C1 C2 C5 123.7(2) . . ?
C1 C2 C3 113.5(2) . . ?
C8 C14 H14A 109.5 . . ?
C8 C14 H14B 109.5 . . ?
C8 C14 H14C 109.5 . . ?
H14A C14 H14B 109.5 . . ?
H14A C14 H14C 109.5 . . ?
H14B C14 H14C 109.5 . . ?
C17 C22 H22A 109.5 . . ?
C17 C22 H22B 109.5 . . ?
C17 C22 H22C 109.5 . . ?
H22A C22 H22B 109.5 . . ?
H22A C22 H22C 109.5 . . ?
H22B C22 H22C 109.5 . . ?
C2 C3 H3 123.7 . . ?
C4 C3 C2 112.6(2) . . ?
C4 C3 H3 123.7 . . ?
C12 C13 H13A 109.5 . . ?
C12 C13 H13B 109.5 . . ?
C12 C13 H13C 109.5 . . ?
H13A C13 H13B 109.5 . . ?
H13A C13 H13C 109.5 . . ?
H13B C13 H13C 109.5 . . ?
C21 C24 H24A 109.5 . . ?
C21 C24 H24B 109.5 . . ?
C21 C24 H24C 109.5 . . ?
H24A C24 H24B 109.5 . . ?
H24A C24 H24C 109.5 . . ?
H24B C24 H24C 109.5 . . ?
C10 C15 H15A 109.5 . . ?
C10 C15 H15B 109.5 . . ?
C10 C15 H15C 109.5 . . ?
H15A C15 H15B 109.5 . . ?
H15A C15 H15C 109.5 . . ?
H15B C15 H15C 109.5 . . ?
C7 B1 C16 123.34(17) . . ?
C1 B1 C7 118.79(16) . . ?
C1 B1 C16 117.85(17) . . ?
C19 C23 H23A 109.5 . . ?
C19 C23 H23B 109.5 . . ?
C19 C23 H23C 109.5 . . ?
H23A C23 H23B 109.5 . . ?
H23A C23 H23C 109.5 . . ?
H23B C23 H23C 109.5 . . ?
C5 C6 H6 180.0 . . ?
S1 C4 H4 123.9 . . ?
C3 C4 S1 112.12(18) . . ?
C3 C4 H4 123.9 . . ?

loop_
_geom_bond_atom_site_label_1
_geom_bond_atom_site_label_2
_geom_bond_distance
_geom_bond_site_symmetry_2
_geom_bond_publ_flag
S1 C1 1.737(2) . ?
S1 C4 1.703(3) . ?
C7 C8 1.409(3) . ?
C7 C12 1.416(3) . ?
C7 B1 1.578(3) . ?
C16 C21 1.415(3) . ?
C16 C17 1.415(3) . ?
C16 B1 1.581(3) . ?
C8 C9 1.393(3) . ?
C8 C14 1.508(3) . ?
C5 C2 1.404(3) . ?
C5 C6 1.215(3) . ?
C12 C11 1.390(3) . ?
C12 C13 1.511(3) . ?
C21 C20 1.396(3) . ?
C21 C24 1.509(3) . ?
C9 H9 0.9500 . ?
C9 C10 1.386(3) . ?
C17 C18 1.399(3) . ?
C17 C22 1.510(3) . ?
C11 H11 0.9500 . ?
C11 C10 1.390(3) . ?
C19 C18 1.377(3) . ?
C19 C20 1.391(3) . ?
C19 C23 1.515(3) . ?
C1 C2 1.391(3) . ?
C1 B1 1.546(3) . ?
C10 C15 1.514(3) . ?
C18 H18 0.9500 . ?
C20 H20 0.9500 . ?
C2 C3 1.423(3) . ?
C14 H14A 0.9800 . ?
C14 H14B 0.9800 . ?
C14 H14C 0.9800 . ?
C22 H22A 0.9800 . ?
C22 H22B 0.9800 . ?
C22 H22C 0.9800 . ?
C3 H3 0.9500 . ?
C3 C4 1.350(4) . ?
C13 H13A 0.9800 . ?
C13 H13B 0.9800 . ?
C13 H13C 0.9800 . ?
C24 H24A 0.9800 . ?
C24 H24B 0.9800 . ?
C24 H24C 0.9800 . ?
C15 H15A 0.9800 . ?
C15 H15B 0.9800 . ?
C15 H15C 0.9800 . ?
C23 H23A 0.9800 . ?
C23 H23B 0.9800 . ?
C23 H23C 0.9800 . ?
C6 H6 0.9500 . ?
C4 H4 0.9500 . ?

loop_
_geom_torsion_atom_site_label_1
_geom_torsion_atom_site_label_2
_geom_torsion_atom_site_label_3
_geom_torsion_atom_site_label_4
_geom_torsion
_geom_torsion_site_symmetry_1
_geom_torsion_site_symmetry_2
_geom_torsion_site_symmetry_3
_geom_torsion_site_symmetry_4
_geom_torsion_publ_flag
S1 C1 C2 C5 -177.17(16) . . . . ?
S1 C1 C2 C3 -0.1(2) . . . . ?
S1 C1 B1 C7 -153.99(14) . . . . ?
S1 C1 B1 C16 24.2(2) . . . . ?
C7 C8 C9 C10 1.1(3) . . . . ?
C7 C12 C11 C10 1.3(3) . . . . ?
C16 C21 C20 C19 1.7(3) . . . . ?
C16 C17 C18 C19 1.6(3) . . . . ?
C8 C7 C12 C11 0.3(3) . . . . ?
C8 C7 C12 C13 -176.31(18) . . . . ?
C8 C7 B1 C16 -116.5(2) . . . . ?
C8 C7 B1 C1 61.7(2) . . . . ?
C8 C9 C10 C11 0.4(3) . . . . ?
C8 C9 C10 C15 -179.7(2) . . . . ?
C5 C2 C3 C4 177.8(2) . . . . ?
C12 C7 C8 C9 -1.4(3) . . . . ?
C12 C7 C8 C14 -179.80(18) . . . . ?
C12 C7 B1 C16 64.1(2) . . . . ?
C12 C7 B1 C1 -117.8(2) . . . . ?
C12 C11 C10 C9 -1.6(3) . . . . ?
C12 C11 C10 C15 178.5(2) . . . . ?
C21 C16 C17 C18 -0.6(3) . . . . ?
C21 C16 C17 C22 -177.65(18) . . . . ?
C21 C16 B1 C7 59.0(3) . . . . ?
C21 C16 B1 C1 -119.2(2) . . . . ?
C17 C16 C21 C20 -1.0(3) . . . . ?
C17 C16 C21 C24 -178.76(19) . . . . ?
C17 C16 B1 C7 -122.6(2) . . . . ?
C17 C16 B1 C1 59.2(2) . . . . ?
C1 S1 C4 C3 0.8(2) . . . . ?
C1 C2 C3 C4 0.6(3) . . . . ?
C18 C19 C20 C21 -0.7(3) . . . . ?
C20 C19 C18 C17 -0.9(3) . . . . ?
C2 C1 B1 C7 24.1(3) . . . . ?
C2 C1 B1 C16 -157.6(2) . . . . ?
C2 C3 C4 S1 -0.9(3) . . . . ?
C14 C8 C9 C10 179.57(19) . . . . ?
C22 C17 C18 C19 178.81(19) . . . . ?
C13 C12 C11 C10 177.9(2) . . . . ?
C24 C21 C20 C19 179.5(2) . . . . ?
B1 C7 C8 C9 179.08(18) . . . . ?
B1 C7 C8 C14 0.7(3) . . . . ?
B1 C7 C12 C11 179.75(18) . . . . ?
B1 C7 C12 C13 3.2(3) . . . . ?
B1 C16 C21 C20 177.47(18) . . . . ?
B1 C16 C21 C24 -0.3(3) . . . . ?
B1 C16 C17 C18 -179.04(18) . . . . ?
B1 C16 C17 C22 3.9(3) . . . . ?
B1 C1 C2 C5 4.6(3) . . . . ?
B1 C1 C2 C3 -178.3(2) . . . . ?
C23 C19 C18 C17 179.3(2) . . . . ?
C23 C19 C20 C21 179.1(2) . . . . ?
C4 S1 C1 C2 -0.40(16) . . . . ?
C4 S1 C1 B1 178.14(16) . . . . ?
